data_7213855
loop_
_publ_author_name
'Wu, Hua'
'L\"u, Xiao-Li'
'Yang, Chun-Long'
'Dong, Chang-Xun'
'Wu, Mei-Sheng'

_publ_section_title
;
 Diverse topologies of seven d10 coordination polymers constructed from a
 long ligand and different carboxylates
;
_journal_issue 6
_journal_name_full CrystEngComm
_journal_page_first 992
_journal_paper_doi 10.1039/c3ce41974f
_journal_volume 16
_journal_year 2014
_chemical_formula_sum 'C38 H50 N12 O8 Zn2'
_chemical_formula_weight 933.64
_chemical_name_systematic
;
 ?
;
_space_group_IT_number 15
_symmetry_space_group_name_Hall '-C 2yc'
_symmetry_space_group_name_H-M 'C 1 2/c 1'
_atom_sites_solution_hydrogens geom
_atom_sites_solution_primary direct
_atom_sites_solution_secondary difmap
_audit_creation_method SHELXL-97
_cell_angle_alpha 90.00
_cell_angle_beta 122.814(11)
_cell_angle_gamma 90.00
_cell_formula_units_Z 4
_cell_length_a 30.249(3)
_cell_length_b 9.1097(3)
_cell_length_c 18.2763(13)
_cell_measurement_temperature 293(2)
_cell_volume 4232.6(7)
_computing_structure_refinement 'SHELXL-97 (Sheldrick, 2008)'
_diffrn_ambient_temperature 293(2)
_diffrn_measured_fraction_theta_full 0.981
_diffrn_measured_fraction_theta_max 0.981
_diffrn_radiation_monochromator graphite
_diffrn_radiation_source 'fine-focus sealed tube'
_diffrn_radiation_type CuK\a
_diffrn_radiation_wavelength 1.54184
_diffrn_reflns_av_R_equivalents 0.0905
_diffrn_reflns_av_sigmaI/netI 0.0767
_diffrn_reflns_limit_h_max 35
_diffrn_reflns_limit_h_min -26
_diffrn_reflns_limit_k_max 8
_diffrn_reflns_limit_k_min -10
_diffrn_reflns_limit_l_max 9
_diffrn_reflns_limit_l_min -21
_diffrn_reflns_number 8486
_diffrn_reflns_theta_full 67.00
_diffrn_reflns_theta_max 67.05
_diffrn_reflns_theta_min 3.48
_exptl_absorpt_coefficient_mu 1.941
_exptl_crystal_density_diffrn 1.465
_exptl_crystal_density_method 'not measured'
_exptl_crystal_F_000 1944
_refine_diff_density_max 0.967
_refine_diff_density_min -0.563
_refine_diff_density_rms 0.127
_refine_ls_extinction_method none
_refine_ls_goodness_of_fit_ref 1.079
_refine_ls_hydrogen_treatment mixed
_refine_ls_matrix_type full
_refine_ls_number_parameters 255
_refine_ls_number_reflns 3704
_refine_ls_number_restraints 1
_refine_ls_restrained_S_all 1.079
_refine_ls_R_factor_all 0.1069
_refine_ls_R_factor_gt 0.0722
_refine_ls_shift/su_max 0.000
_refine_ls_shift/su_mean 0.000
_refine_ls_structure_factor_coef Fsqd
_refine_ls_weighting_details 'calc w=1/[\s^2^(Fo^2^)+(0.0971P)^2^+0.0000P] where P=(Fo^2^+2Fc^2^)/3'
_refine_ls_weighting_scheme calc
_refine_ls_wR_factor_gt 0.1742
_refine_ls_wR_factor_ref 0.1908
_reflns_number_gt 2336
_reflns_number_total 3704
_reflns_threshold_expression >2\s(I)
_cod_data_source_file c3ce41974f.txt
_cod_data_source_block c2c
_cod_original_cell_volume 4232.6(5)
_cod_database_code 7213855

loop_
_symmetry_equiv_pos_as_xyz
'x, y, z'
'-x, y, -z+1/2'
'x+1/2, y+1/2, z'
'-x+1/2, y+1/2, -z+1/2'
'-x, -y, -z'
'x, -y, z-1/2'
'-x+1/2, -y+1/2, -z'
'x+1/2, -y+1/2, z-1/2'

loop_
_atom_site_label
_atom_site_type_symbol
_atom_site_fract_x
_atom_site_fract_y
_atom_site_fract_z
_atom_site_U_iso_or_equiv
_atom_site_adp_type
_atom_site_occupancy
_atom_site_symmetry_multiplicity
_atom_site_calc_flag
_atom_site_refinement_flags
Zn1 Zn 0.26326(3) 0.79356(7) 0.70919(4) 0.0433(3) Uani 1 1 d .
C1 C 0.3486(3) 0.5539(8) 0.7885(4) 0.0662(18) Uani 1 1 d .
H022 H 0.3522 0.5581 0.8423 0.079 Uiso 1 1 calc R
C2 C 0.3225(3) 0.5985(7) 0.6589(4) 0.0532(15) Uani 1 1 d .
H016 H 0.3053 0.6378 0.6031 0.064 Uiso 1 1 calc R
C3 C 0.3771(3) 0.4146(9) 0.6403(6) 0.078(2) Uani 1 1 d .
H02A H 0.3916 0.3208 0.6683 0.094 Uiso 1 1 calc R
H02B H 0.3480 0.3953 0.5813 0.094 Uiso 1 1 calc R
C4 C 0.4163(4) 0.4943(11) 0.6375(8) 0.113(4) Uani 1 1 d .
H02E H 0.4445 0.5166 0.6967 0.136 Uiso 1 1 calc R
H02F H 0.4013 0.5868 0.6082 0.136 Uiso 1 1 calc R
C5 C 0.4400(4) 0.4187(10) 0.5923(6) 0.089(3) Uani 1 1 d .
H02G H 0.4652 0.3464 0.6319 0.106 Uiso 1 1 calc R
H02H H 0.4122 0.3663 0.5421 0.106 Uiso 1 1 calc R
C6 C 0.4658(4) 0.5143(11) 0.5638(7) 0.101(3) Uani 1 1 d .
H02C H 0.4939 0.5651 0.6145 0.121 Uiso 1 1 calc R
H02D H 0.4406 0.5880 0.5258 0.121 Uiso 1 1 calc R
C7 C 0.4888(3) 0.4459(10) 0.5171(5) 0.079(2) Uani 1 1 d .
H01A H 0.4617 0.3888 0.4686 0.095 Uiso 1 1 calc R
H01B H 0.5165 0.3787 0.5565 0.095 Uiso 1 1 calc R
C8 C 0.1623(3) 0.6429(9) 0.6481(5) 0.0706(19) Uani 1 1 d .
H017 H 0.1713 0.6369 0.7054 0.085 Uiso 1 1 calc R
C9 C 0.1620(3) 0.6872(9) 0.5375(4) 0.073(2) Uani 1 1 d .
H021 H 0.1726 0.7211 0.5013 0.088 Uiso 1 1 calc R
C10 C 0.0794(5) 0.4900(16) 0.5783(9) 0.143(4) Uiso 1 1 d .
C11' C 0.0859(6) 0.467(2) 0.6670(11) 0.161(5) Uiso 1 1 d .
C11 C 0.0706(9) 0.559(2) 0.6743(15) 0.110(6) Uiso 0.50 1 d PD
C12 C 0.0452(9) 0.419(2) 0.6791(16) 0.125(7) Uiso 0.50 1 d PD
C13 C 0.0538(10) 0.406(3) 0.7705(17) 0.120(7) Uiso 0.50 1 d P
C13' C 0.0429(10) 0.504(3) 0.7695(18) 0.246(11) Uiso 1 1 d .
C14 C 0.0000 0.389(5) 0.7500 0.29(2) Uani 1 2 d S
C15 C 0.2651(2) 0.7536(5) 0.9391(3) 0.0395(12) Uani 1 1 d .
C16 C 0.2441(2) 0.6258(5) 0.9508(3) 0.0397(12) Uani 1 1 d .
C17 C 0.2389(3) 0.4849(6) 0.9036(4) 0.0506(15) Uani 1 1 d .
C18 C 0.2701(2) 0.8764(6) 0.9886(3) 0.0436(13) Uani 1 1 d .
H012 H 0.2835 0.9628 0.9807 0.052 Uiso 1 1 calc R
C19 C 0.2850(3) 0.7633(6) 0.8797(4) 0.0489(15) Uani 1 1 d .
N1 N 0.3570(2) 0.4917(6) 0.6873(4) 0.0588(13) Uani 1 1 d .
N2 N 0.3753(3) 0.4617(7) 0.7717(4) 0.0766(17) Uani 1 1 d .
N3 N 0.3155(2) 0.6425(5) 0.7214(3) 0.0491(12) Uani 1 1 d .
N4 N 0.1907(2) 0.7083(6) 0.6240(3) 0.0533(12) Uani 1 1 d .
N5 N 0.1188(3) 0.6165(10) 0.5086(4) 0.093(2) Uani 1 1 d .
N6 N 0.1197(2) 0.5869(8) 0.5814(4) 0.0792(18) Uani 1 1 d .
O1 O 0.25399(19) 0.8195(4) 0.8055(3) 0.0610(12) Uani 1 1 d .
O2 O 0.3293(2) 0.7230(8) 0.9072(3) 0.099(2) Uani 1 1 d .
O3 O 0.23239(18) 0.4921(4) 0.8289(2) 0.0562(11) Uani 1 1 d .
O4 O 0.2426(3) 0.3681(5) 0.9401(3) 0.0855(18) Uani 1 1 d .

loop_
_atom_site_aniso_label
_atom_site_aniso_U_11
_atom_site_aniso_U_22
_atom_site_aniso_U_33
_atom_site_aniso_U_23
_atom_site_aniso_U_13
_atom_site_aniso_U_12
Zn1 0.0757(6) 0.0344(4) 0.0385(4) 0.0045(3) 0.0431(4) 0.0021(4)
C1 0.079(5) 0.071(4) 0.048(4) 0.005(3) 0.034(4) 0.019(4)
C2 0.073(4) 0.057(4) 0.045(3) -0.003(3) 0.042(3) 0.003(3)
C3 0.080(5) 0.084(5) 0.094(5) -0.023(4) 0.062(5) 0.007(4)
C4 0.153(9) 0.111(7) 0.147(9) -0.041(7) 0.128(8) -0.023(7)
C5 0.093(6) 0.113(7) 0.093(6) -0.029(5) 0.072(5) -0.016(5)
C6 0.129(8) 0.110(7) 0.111(7) -0.010(6) 0.096(7) 0.003(6)
C7 0.080(5) 0.107(6) 0.072(5) -0.012(4) 0.054(4) 0.003(4)
C8 0.072(5) 0.089(5) 0.051(4) 0.018(4) 0.034(4) 0.000(4)
C9 0.083(5) 0.092(6) 0.045(4) 0.008(4) 0.036(4) 0.011(5)
C14 0.11(2) 0.32(5) 0.36(5) 0.000 0.08(3) 0.000
C15 0.067(4) 0.037(3) 0.025(2) 0.000(2) 0.032(3) 0.006(2)
C16 0.076(4) 0.025(3) 0.032(2) -0.002(2) 0.038(3) 0.003(2)
C17 0.091(5) 0.035(3) 0.042(3) -0.003(2) 0.047(3) -0.001(3)
C18 0.074(4) 0.034(3) 0.039(3) -0.002(2) 0.042(3) -0.002(3)
C19 0.077(5) 0.047(3) 0.043(3) -0.007(3) 0.046(4) -0.006(3)
N1 0.057(3) 0.058(3) 0.071(4) -0.006(3) 0.041(3) 0.010(3)
N2 0.084(4) 0.078(4) 0.061(4) 0.007(3) 0.035(3) 0.026(3)
N3 0.071(3) 0.046(3) 0.043(3) -0.002(2) 0.039(3) -0.003(2)
N4 0.076(3) 0.049(3) 0.041(2) 0.009(2) 0.036(3) 0.011(3)
N5 0.086(5) 0.126(7) 0.056(4) -0.006(4) 0.031(4) -0.009(5)
N6 0.057(4) 0.100(5) 0.063(4) 0.001(3) 0.022(3) -0.010(3)
O1 0.107(4) 0.052(3) 0.049(2) 0.0177(18) 0.059(3) 0.018(2)
O2 0.074(3) 0.190(7) 0.046(3) -0.009(3) 0.041(3) 0.021(4)
O3 0.111(4) 0.040(2) 0.036(2) -0.0008(16) 0.052(2) 0.006(2)
O4 0.190(6) 0.034(2) 0.068(3) -0.002(2) 0.093(4) -0.003(3)

loop_
_atom_type_symbol
_atom_type_description
_atom_type_scat_dispersion_real
_atom_type_scat_dispersion_imag
_atom_type_scat_source
C C 0.0181 0.0091 'International Tables Vol C Tables 4.2.6.8 and 6.1.1.4'
H H 0.0000 0.0000 'International Tables Vol C Tables 4.2.6.8 and 6.1.1.4'
N N 0.0311 0.0180 'International Tables Vol C Tables 4.2.6.8 and 6.1.1.4'
O O 0.0492 0.0322 'International Tables Vol C Tables 4.2.6.8 and 6.1.1.4'
Zn Zn -1.5491 0.6778 'International Tables Vol C Tables 4.2.6.8 and 6.1.1.4'

loop_
_geom_angle_atom_site_label_1
_geom_angle_atom_site_label_2
_geom_angle_atom_site_label_3
_geom_angle
_geom_angle_site_symmetry_1
_geom_angle_site_symmetry_3
O1 Zn1 O3 106.21(16) . 4_556
O1 Zn1 N3 118.24(17) . .
O3 Zn1 N3 117.90(18) 4_556 .
O1 Zn1 N4 96.57(19) . .
O3 Zn1 N4 109.33(19) 4_556 .
N3 Zn1 N4 106.3(2) . .
N2 C1 N3 114.8(6) . .
N2 C1 H022 122.6 . .
N3 C1 H022 122.6 . .
N1 C2 N3 110.3(5) . .
N1 C2 H016 124.8 . .
N3 C2 H016 124.8 . .
C4 C3 N1 113.3(7) . .
C4 C3 H02A 108.9 . .
N1 C3 H02A 108.9 . .
C4 C3 H02B 108.9 . .
N1 C3 H02B 108.9 . .
H02A C3 H02B 107.7 . .
C3 C4 C5 116.0(8) . .
C3 C4 H02E 108.3 . .
C5 C4 H02E 108.3 . .
C3 C4 H02F 108.3 . .
C5 C4 H02F 108.3 . .
H02E C4 H02F 107.4 . .
C6 C5 C4 115.4(8) . .
C6 C5 H02G 108.4 . .
C4 C5 H02G 108.4 . .
C6 C5 H02H 108.4 . .
C4 C5 H02H 108.4 . .
H02G C5 H02H 107.5 . .
C5 C6 C7 117.7(8) . .
C5 C6 H02C 107.9 . .
C7 C6 H02C 107.9 . .
C5 C6 H02D 107.9 . .
C7 C6 H02D 107.9 . .
H02C C6 H02D 107.2 . .
C6 C7 C7 114.5(9) . 5_666
C6 C7 H01A 108.6 . .
C7 C7 H01A 108.6 5_666 .
C6 C7 H01B 108.6 . .
C7 C7 H01B 108.6 5_666 .
H01A C7 H01B 107.6 . .
N4 C8 N6 111.1(6) . .
N4 C8 H017 124.4 . .
N6 C8 H017 124.4 . .
N5 C9 N4 114.8(7) . .
N5 C9 H021 122.6 . .
N4 C9 H021 122.6 . .
N6 C10 C11' 114.2(11) . .
N6 C10 C11 106.0(10) . .
C11' C10 C11 29.0(8) . .
C11 C11' C12 74.8(14) . .
C11 C11' C10 103(2) . .
C12 C11' C10 125.3(17) . .
C11' C11 C12 65.6(16) . .
C11' C11 C10 48.3(15) . .
C12 C11 C10 95.8(15) . .
C11' C12 C11 39.5(11) . .
C11' C12 C13 122(2) . .
C11 C12 C13 109.5(19) . .
C11' C12 C13' 117.4(17) . .
C11 C12 C13' 88.1(16) . .
C13 C12 C13' 30.6(13) . .
C13' C13 C14 77(3) . .
C13' C13 C12 93(3) . .
C14 C13 C12 102.6(18) . .
C13 C13' C14 67(3) . .
C13 C13' C12 56(2) . .
C14 C13' C12 86.8(15) . .
C13 C14 C13 168(4) 2_556 .
C13 C14 C13' 36.5(13) 2_556 2_556
C13 C14 C13' 132(4) . 2_556
C13 C14 C13' 132(4) 2_556 .
C13 C14 C13' 36.5(13) . .
C13' C14 C13' 95(4) 2_556 .
C18 C15 C16 118.0(4) . .
C18 C15 C19 118.4(5) . .
C16 C15 C19 123.6(4) . .
C18 C16 C15 119.8(5) 7_567 .
C18 C16 C17 117.5(4) 7_567 .
C15 C16 C17 122.6(4) . .
O4 C17 O3 122.9(5) . .
O4 C17 C16 118.5(4) . .
O3 C17 C16 118.5(5) . .
C16 C18 C15 122.2(5) 7_567 .
C16 C18 H012 118.9 7_567 .
C15 C18 H012 118.9 . .
O2 C19 O1 125.3(5) . .
O2 C19 C15 118.2(5) . .
O1 C19 C15 116.4(5) . .
C2 N1 N2 110.2(5) . .
C2 N1 C3 128.1(6) . .
N2 N1 C3 121.7(6) . .
C1 N2 N1 102.4(5) . .
C2 N3 C1 102.4(5) . .
C2 N3 Zn1 126.2(4) . .
C1 N3 Zn1 131.2(4) . .
C8 N4 C9 102.0(6) . .
C8 N4 Zn1 123.4(4) . .
C9 N4 Zn1 134.2(5) . .
C9 N5 N6 102.8(6) . .
C8 N6 N5 109.1(6) . .
C8 N6 C10 130.1(8) . .
N5 N6 C10 120.4(8) . .
C19 O1 Zn1 122.4(4) . .
C17 O3 Zn1 109.3(3) . 4_546

loop_
_geom_bond_atom_site_label_1
_geom_bond_atom_site_label_2
_geom_bond_distance
_geom_bond_site_symmetry_2
Zn1 O1 1.940(3) .
Zn1 O3 1.968(4) 4_556
Zn1 N3 2.015(5) .
Zn1 N4 2.034(6) .
C1 N2 1.310(9) .
C1 N3 1.352(8) .
C1 H022 0.9300 .
C2 N1 1.312(8) .
C2 N3 1.330(7) .
C2 H016 0.9300 .
C3 C4 1.416(12) .
C3 N1 1.470(8) .
C3 H02A 0.9700 .
C3 H02B 0.9700 .
C4 C5 1.518(10) .
C4 H02E 0.9700 .
C4 H02F 0.9700 .
C5 C6 1.444(12) .
C5 H02G 0.9700 .
C5 H02H 0.9700 .
C6 C7 1.498(10) .
C6 H02C 0.9700 .
C6 H02D 0.9700 .
C7 C7 1.509(16) 5_666
C7 H01A 0.9700 .
C7 H01B 0.9700 .
C8 N4 1.303(8) .
C8 N6 1.305(10) .
C8 H017 0.9300 .
C9 N5 1.288(10) .
C9 N4 1.342(9) .
C9 H021 0.9300 .
C10 N6 1.481(15) .
C10 C11' 1.54(2) .
C10 C11 2.01(3) .
C11' C11 1.00(2) .
C11' C12 1.43(3) .
C11 C12 1.515(10) .
C12 C13 1.55(3) .
C12 C13' 1.86(3) .
C13 C13' 0.95(3) .
C13 C14 1.47(3) .
C13' C14 1.55(3) .
C14 C13 1.47(3) 2_556
C14 C13' 1.55(3) 2_556
C15 C18 1.394(7) .
C15 C16 1.396(7) .
C15 C19 1.502(7) .
C16 C18 1.390(6) 7_567
C16 C17 1.506(7) .
C17 O4 1.228(7) .
C17 O3 1.271(6) .
C18 C16 1.390(6) 7_567
C18 H012 0.9300 .
C19 O2 1.208(8) .
C19 O1 1.267(7) .
N1 N2 1.356(8) .
N5 N6 1.342(9) .
O3 Zn1 1.968(4) 4_546

loop_
_geom_torsion_atom_site_label_1
_geom_torsion_atom_site_label_2
_geom_torsion_atom_site_label_3
_geom_torsion_atom_site_label_4
_geom_torsion
_geom_torsion_site_symmetry_1
_geom_torsion_site_symmetry_4
N1 C3 C4 C5 178.2(9) . .
C3 C4 C5 C6 160.1(10) . .
C4 C5 C6 C7 -178.7(9) . .
C5 C6 C7 C7 175.2(10) . 5_666
N6 C10 C11' C11 79(2) . .
N6 C10 C11' C12 159.5(17) . .
C11 C10 C11' C12 80(2) . .
C10 C11' C11 C12 123.5(17) . .
C12 C11' C11 C10 -123.5(17) . .
N6 C10 C11 C11' -111(2) . .
N6 C10 C11 C12 -161.0(14) . .
C11' C10 C11 C12 -49.8(18) . .
C10 C11' C12 C11 -95(2) . .
C11 C11' C12 C13 -82(3) . .
C10 C11' C12 C13 -176.5(19) . .
C11 C11' C12 C13' -47(2) . .
C10 C11' C12 C13' -141.5(18) . .
C10 C11 C12 C11' 38.7(15) . .
C11' C11 C12 C13 118(2) . .
C10 C11 C12 C13 156.3(17) . .
C11' C11 C12 C13' 140(2) . .
C10 C11 C12 C13' 178.6(13) . .
C11' C12 C13 C13' 90(3) . .
C11 C12 C13 C13' 48(3) . .
C11' C12 C13 C14 167(3) . .
C11 C12 C13 C14 125(3) . .
C13' C12 C13 C14 77(3) . .
C12 C13 C13' C14 102.2(16) . .
C14 C13 C13' C12 -102.2(16) . .
C11' C12 C13' C13 -108(3) . .
C11 C12 C13' C13 -135(3) . .
C11' C12 C13' C14 -172(2) . .
C11 C12 C13' C14 160(2) . .
C13 C12 C13' C14 -64(3) . .
C13' C13 C14 C13 3(2) . 2_556
C12 C13 C14 C13 -86.9(16) . 2_556
C13' C13 C14 C13' 6(4) . 2_556
C12 C13 C14 C13' -84(3) . 2_556
C12 C13 C14 C13' -90(3) . .
C13 C13' C14 C13 -179.1(7) . 2_556
C12 C13' C14 C13 -124.6(18) . 2_556
C12 C13' C14 C13 54(2) . .
C13 C13' C14 C13' -175(3) . 2_556
C12 C13' C14 C13' -121.0(17) . 2_556
C18 C15 C16 C18 -1.1(9) . 7_567
C19 C15 C16 C18 175.7(5) . 7_567
C18 C15 C16 C17 -177.5(6) . .
C19 C15 C16 C17 -0.7(9) . .
C18 C16 C17 O4 -27.8(9) 7_567 .
C15 C16 C17 O4 148.7(7) . .
C18 C16 C17 O3 154.3(6) 7_567 .
C15 C16 C17 O3 -29.2(9) . .
C16 C15 C18 C16 1.1(9) . 7_567
C19 C15 C18 C16 -175.8(5) . 7_567
C18 C15 C19 O2 93.3(8) . .
C16 C15 C19 O2 -83.5(8) . .
C18 C15 C19 O1 -83.9(7) . .
C16 C15 C19 O1 99.3(7) . .
N3 C2 N1 N2 -0.9(8) . .
N3 C2 N1 C3 -178.2(6) . .
C4 C3 N1 C2 79.3(11) . .
C4 C3 N1 N2 -97.7(10) . .
N3 C1 N2 N1 -1.3(9) . .
C2 N1 N2 C1 1.3(8) . .
C3 N1 N2 C1 178.8(6) . .
N1 C2 N3 C1 0.1(7) . .
N1 C2 N3 Zn1 -175.6(4) . .
N2 C1 N3 C2 0.7(8) . .
N2 C1 N3 Zn1 176.2(5) . .
O1 Zn1 N3 C2 171.7(5) . .
O3 Zn1 N3 C2 -58.3(5) 4_556 .
N4 Zn1 N3 C2 64.7(5) . .
O1 Zn1 N3 C1 -2.7(7) . .
O3 Zn1 N3 C1 127.3(6) 4_556 .
N4 Zn1 N3 C1 -109.7(6) . .
N6 C8 N4 C9 -0.1(9) . .
N6 C8 N4 Zn1 -174.3(5) . .
N5 C9 N4 C8 0.9(9) . .
N5 C9 N4 Zn1 174.0(6) . .
O1 Zn1 N4 C8 -23.6(6) . .
O3 Zn1 N4 C8 -133.3(5) 4_556 .
N3 Zn1 N4 C8 98.4(6) . .
O1 Zn1 N4 C9 164.5(6) . .
O3 Zn1 N4 C9 54.7(7) 4_556 .
N3 Zn1 N4 C9 -73.6(7) . .
N4 C9 N5 N6 -1.2(10) . .
N4 C8 N6 N5 -0.6(10) . .
N4 C8 N6 C10 172.3(9) . .
C9 N5 N6 C8 1.0(9) . .
C9 N5 N6 C10 -172.7(9) . .
C11' C10 N6 C8 7.7(18) . .
C11 C10 N6 C8 37.4(15) . .
C11' C10 N6 N5 179.9(10) . .
C11 C10 N6 N5 -150.3(10) . .
O2 C19 O1 Zn1 20.5(9) . .
C15 C19 O1 Zn1 -162.5(4) . .
O3 Zn1 O1 C19 -123.6(5) 4_556 .
N3 Zn1 O1 C19 11.6(5) . .
N4 Zn1 O1 C19 124.1(5) . .
O4 C17 O3 Zn1 -5.6(8) . 4_546
C16 C17 O3 Zn1 172.2(5) . 4_546
